data_4020735
loop_
_publ_author_name
'Gui-Ling Zhao'
'Min Shi'

_publ_section_title
;
 Aza-Baylis-Hillman Reactions of N-Tosylated Aldimines
 with Activated Allenes and Alkynes in the Presence of
 Various Lewis Base Promoters
;
_journal_name_full 'Journal of Organic Chemistry'
_journal_page_first 9975
_journal_page_last 9984
_journal_paper_doi 10.1021/jo051763d
_journal_volume 70
_journal_year 2005
_chemical_formula_sum 'C35 H36 N2 O7 S2'
_chemical_formula_weight 660.78
_space_group_IT_number 14
_symmetry_cell_setting monoclinic
_symmetry_space_group_name_Hall '-P 2yn'
_symmetry_space_group_name_H-M 'P 1 21/n 1'
_cell_angle_alpha 90.00
_cell_angle_beta 108.321(2)
_cell_angle_gamma 90.00
_cell_formula_units_Z 4
_cell_length_a 11.5923(8)
_cell_length_b 17.0433(12)
_cell_length_c 17.9971(13)
_cell_measurement_temperature 293(2)
_cell_volume 3375.5(4)
_diffrn_ambient_temperature 293(2)
_exptl_crystal_density_diffrn 1.300
_cod_depositor_comments
;
The following automatic conversions were performed:
'_symmetry_cell_setting' value 'Monoclinic' changed to 'monoclinic'
according to '/home/saulius/struct/CIF-dictionaries/cif_core.dic'
dictionary named 'cif_core.dic' version 2.4.1 from 2010-06-29.

Automatic conversion script
Id: cif_fix_enum 1527 2010-12-29 10:47:43Z saulius 
;
_cod_original_sg_symbol_H-M 'P 21/n'
_cod_database_code 4020735

loop_
_symmetry_equiv_pos_as_xyz
'x, y, z'
'-x+1/2, y+1/2, -z+1/2'
'-x, -y, -z'
'x-1/2, -y-1/2, z-1/2'

loop_
_atom_site_label
_atom_site_type_symbol
_atom_site_fract_x
_atom_site_fract_y
_atom_site_fract_z
_atom_site_U_iso_or_equiv
_atom_site_adp_type
_atom_site_occupancy
_atom_site_symmetry_multiplicity
_atom_site_calc_flag
_atom_site_refinement_flags
_atom_site_disorder_assembly
_atom_site_disorder_group
S1 S 1.03033(6) 0.19466(3) 0.06103(4) 0.04890(18) Uani 1 1 d . . .
S2 S 0.78978(6) 0.36718(4) 0.12263(4) 0.0553(2) Uani 1 1 d . . .
O1 O 0.92365(15) 0.15050(8) 0.05590(9) 0.0634(5) Uani 1 1 d . . .
O2 O 1.14288(15) 0.15574(8) 0.06870(9) 0.0640(5) Uani 1 1 d . . .
O3 O 0.88295(15) 0.41974(9) 0.11821(11) 0.0700(5) Uani 1 1 d . . .
O4 O 0.67977(15) 0.35962(10) 0.05860(10) 0.0734(5) Uani 1 1 d . . .
O5 O 1.34450(17) 0.38095(12) 0.29702(11) 0.0895(7) Uani 1 1 d . . .
O6 O 1.19576(15) 0.42472(9) 0.33958(10) 0.0658(5) Uani 1 1 d . . .
O7 O 0.6221(2) 0.17712(13) 0.10026(15) 0.1087(8) Uani 1 1 d . . .
N1 N 1.05257(16) 0.25193(9) 0.13656(10) 0.0397(5) Uani 1 1 d . . .
N2 N 0.84649(19) 0.27950(12) 0.13759(12) 0.0465(5) Uani 1 1 d . . .
C1 C 1.1722(2) 0.28983(13) 0.17382(13) 0.0435(6) Uani 1 1 d . . .
C2 C 0.9692(2) 0.25835(12) 0.18445(13) 0.0402(6) Uani 1 1 d . . .
C3 C 1.0362(2) 0.31951(12) 0.24165(14) 0.0427(6) Uani 1 1 d . . .
C4 C 1.1456(2) 0.33339(12) 0.23911(13) 0.0401(6) Uani 1 1 d . . .
C5 C 1.2399(2) 0.38135(14) 0.29361(14) 0.0517(7) Uani 1 1 d . . .
C6 C 1.2834(5) 0.4735(3) 0.3963(3) 0.0894(12) Uani 1 1 d . . .
C7 C 1.2156(2) 0.34207(13) 0.11966(13) 0.0426(6) Uani 1 1 d . . .
C8 C 1.3247(2) 0.32719(16) 0.10695(16) 0.0559(7) Uani 1 1 d . . .
C9 C 1.3643(3) 0.37567(19) 0.05800(17) 0.0661(8) Uani 1 1 d . . .
C10 C 1.2953(3) 0.43769(18) 0.02176(17) 0.0648(8) Uani 1 1 d . . .
C11 C 1.1880(3) 0.45348(16) 0.03497(17) 0.0621(8) Uani 1 1 d . . .
C12 C 1.1480(3) 0.40586(14) 0.08341(15) 0.0529(7) Uani 1 1 d . . .
C13 C 0.9644(2) 0.18488(12) 0.23280(13) 0.0410(6) Uani 1 1 d . . .
C14 C 0.8855(2) 0.18406(16) 0.27704(16) 0.0602(8) Uani 1 1 d . . .
C15 C 0.8879(3) 0.12423(18) 0.32860(18) 0.0743(9) Uani 1 1 d . . .
C16 C 0.9695(3) 0.06396(18) 0.33708(17) 0.0681(8) Uani 1 1 d . . .
C17 C 1.0469(3) 0.06333(16) 0.29372(17) 0.0628(8) Uani 1 1 d . . .
C18 C 1.0454(2) 0.12388(14) 0.24217(15) 0.0526(7) Uani 1 1 d . . .
C19 C 0.9978(2) 0.25455(12) -0.02249(13) 0.0449(6) Uani 1 1 d . . .
C20 C 1.0805(3) 0.26353(16) -0.06204(17) 0.0610(8) Uani 1 1 d . . .
C21 C 1.0521(3) 0.31125(19) -0.12682(18) 0.0742(9) Uani 1 1 d . . .
C22 C 0.9436(3) 0.35003(15) -0.15379(16) 0.0676(8) Uani 1 1 d . . .
C23 C 0.8621(3) 0.33967(18) -0.11393(18) 0.0755(9) Uani 1 1 d . . .
C24 C 0.8878(3) 0.29255(17) -0.04900(17) 0.0632(8) Uani 1 1 d . . .
C25 C 0.9159(3) 0.40347(18) -0.22428(17) 0.1129(12) Uani 1 1 d . . .
H25A H 0.8330 0.3963 -0.2562 0.169 Uiso 1 1 calc R . .
H25B H 0.9689 0.3910 -0.2542 0.169 Uiso 1 1 calc R . .
H25C H 0.9282 0.4571 -0.2072 0.169 Uiso 1 1 calc R . .
C26 C 0.7497(2) 0.39396(14) 0.20533(14) 0.0472(6) Uani 1 1 d . . .
C27 C 0.6567(2) 0.35484(16) 0.22211(16) 0.0542(7) Uani 1 1 d . . .
C28 C 0.6212(3) 0.37714(17) 0.28513(17) 0.0606(7) Uani 1 1 d . . .
C29 C 0.6768(3) 0.43776(17) 0.33252(16) 0.0632(7) Uani 1 1 d . . .
C30 C 0.7703(3) 0.47611(19) 0.3160(2) 0.0775(10) Uani 1 1 d . . .
C31 C 0.8076(3) 0.45447(17) 0.2525(2) 0.0703(9) Uani 1 1 d . . .
C32 C 0.6348(3) 0.46416(16) 0.39950(16) 0.0950(10) Uani 1 1 d . . .
H32A H 0.5479 0.4695 0.3818 0.143 Uiso 1 1 calc R . .
H32B H 0.6712 0.5138 0.4186 0.143 Uiso 1 1 calc R . .
H32C H 0.6583 0.4261 0.4408 0.143 Uiso 1 1 calc R . .
C33 C 0.5496(3) 0.16487(18) 0.0378(2) 0.0882(10) Uani 1 1 d . . .
C34 C 0.5748(4) 0.1840(3) -0.0334(3) 0.193(2) Uani 1 1 d . . .
H34A H 0.6482 0.2142 -0.0213 0.290 Uiso 1 1 calc R . .
H34B H 0.5086 0.2140 -0.0668 0.290 Uiso 1 1 calc R . .
H34C H 0.5843 0.1365 -0.0596 0.290 Uiso 1 1 calc R . .
C35 C 0.4352(3) 0.1292(3) 0.0310(3) 0.224(3) Uani 1 1 d . . .
H35A H 0.4267 0.1235 0.0821 0.336 Uiso 1 1 calc R . .
H35B H 0.4314 0.0784 0.0072 0.336 Uiso 1 1 calc R . .
H35C H 0.3708 0.1616 -0.0008 0.336 Uiso 1 1 calc R . .
H1 H 1.2362(16) 0.2487(10) 0.1961(11) 0.040(6) Uiso 1 1 d . . .
H2 H 1.0027(15) 0.3407(9) 0.2766(11) 0.027(5) Uiso 1 1 d . . .
H3 H 1.238(3) 0.4975(19) 0.419(2) 0.143(17) Uiso 1 1 d . . .
H4 H 1.353(3) 0.4434(17) 0.4339(19) 0.129(14) Uiso 1 1 d . . .
H5 H 1.334(4) 0.491(2) 0.371(2) 0.18(2) Uiso 1 1 d . . .
H6 H 1.3690(17) 0.2809(11) 0.1307(12) 0.051(7) Uiso 1 1 d . . .
H7 H 1.437(2) 0.3635(14) 0.0500(15) 0.093(10) Uiso 1 1 d . . .
H8 H 1.3227(19) 0.4736(12) -0.0107(13) 0.070(8) Uiso 1 1 d . . .
H9 H 1.135(2) 0.4959(13) 0.0099(13) 0.068(8) Uiso 1 1 d . . .
H10 H 1.074(2) 0.4166(12) 0.0906(13) 0.066(8) Uiso 1 1 d . . .
H11 H 0.8284(18) 0.2250(11) 0.2707(12) 0.053(7) Uiso 1 1 d . . .
H12 H 0.834(2) 0.1264(13) 0.3584(14) 0.074(9) Uiso 1 1 d . . .
H13 H 0.9719(19) 0.0225(13) 0.3744(14) 0.071(8) Uiso 1 1 d . . .
H14 H 1.100(2) 0.0231(13) 0.2988(13) 0.068(8) Uiso 1 1 d . . .
H15 H 1.0991(17) 0.1243(10) 0.2132(12) 0.044(6) Uiso 1 1 d . . .
H16 H 1.156(2) 0.2356(12) -0.0443(13) 0.067(8) Uiso 1 1 d . . .
H17 H 1.107(2) 0.3126(13) -0.1493(14) 0.065(9) Uiso 1 1 d . . .
H18 H 0.786(2) 0.3697(14) -0.1282(15) 0.094(10) Uiso 1 1 d . . .
H19 H 0.834(2) 0.2833(12) -0.0212(14) 0.072(8) Uiso 1 1 d . . .
H23 H 0.6185(16) 0.3145(11) 0.1903(11) 0.039(6) Uiso 1 1 d . . .
H24 H 0.550(2) 0.3480(13) 0.2929(14) 0.081(9) Uiso 1 1 d . . .
H25 H 0.809(2) 0.5142(14) 0.3469(15) 0.079(10) Uiso 1 1 d . . .
H26 H 0.866(2) 0.4765(12) 0.2384(13) 0.066(9) Uiso 1 1 d . . .
H36 H 0.792(2) 0.2435(13) 0.1267(15) 0.078(10) Uiso 1 1 d . . .

loop_
_atom_site_aniso_label
_atom_site_aniso_U_11
_atom_site_aniso_U_22
_atom_site_aniso_U_33
_atom_site_aniso_U_23
_atom_site_aniso_U_13
_atom_site_aniso_U_12
S1 0.0661(5) 0.0397(3) 0.0421(4) -0.0036(3) 0.0187(3) 0.0001(3)
S2 0.0522(4) 0.0614(4) 0.0567(5) 0.0166(4) 0.0233(4) 0.0117(4)
O1 0.0811(13) 0.0523(10) 0.0553(12) -0.0078(9) 0.0192(9) -0.0278(9)
O2 0.0842(13) 0.0533(10) 0.0563(12) -0.0015(9) 0.0246(10) 0.0299(9)
O3 0.0626(12) 0.0607(11) 0.0999(15) 0.0293(10) 0.0447(11) 0.0072(9)
O4 0.0546(12) 0.1089(15) 0.0519(13) 0.0177(11) 0.0096(10) 0.0240(10)
O5 0.0598(13) 0.1236(17) 0.0841(16) -0.0356(13) 0.0211(12) -0.0279(13)
O6 0.0763(13) 0.0600(11) 0.0560(13) -0.0216(10) 0.0135(10) -0.0068(10)
O7 0.0966(18) 0.1160(18) 0.095(2) 0.0040(15) 0.0038(14) -0.0269(14)
N1 0.0453(12) 0.0392(11) 0.0378(12) -0.0064(9) 0.0175(10) -0.0055(9)
N2 0.0411(14) 0.0494(13) 0.0470(14) 0.0024(10) 0.0108(11) -0.0014(11)
C1 0.0452(16) 0.0415(14) 0.0433(16) 0.0005(12) 0.0131(12) 0.0023(12)
C2 0.0383(15) 0.0444(14) 0.0386(15) 0.0005(12) 0.0129(12) 0.0001(11)
C3 0.0545(17) 0.0391(14) 0.0381(15) -0.0016(12) 0.0199(13) 0.0032(12)
C4 0.0418(15) 0.0389(13) 0.0400(15) 0.0023(11) 0.0133(12) -0.0016(11)
C5 0.0580(19) 0.0527(16) 0.0445(17) 0.0025(13) 0.0161(15) -0.0035(15)
C6 0.095(3) 0.086(3) 0.070(3) -0.034(2) 0.001(3) -0.008(3)
C7 0.0445(15) 0.0459(14) 0.0396(15) -0.0018(12) 0.0163(12) -0.0031(12)
C8 0.0498(18) 0.0624(19) 0.0576(19) 0.0046(15) 0.0198(15) 0.0021(15)
C9 0.052(2) 0.091(2) 0.064(2) -0.0012(18) 0.0302(17) -0.0097(18)
C10 0.075(2) 0.067(2) 0.058(2) 0.0047(16) 0.0303(17) -0.0181(18)
C11 0.074(2) 0.0554(18) 0.064(2) 0.0084(15) 0.0315(17) 0.0011(16)
C12 0.0566(19) 0.0503(16) 0.0579(19) 0.0027(14) 0.0268(16) -0.0008(14)
C13 0.0417(15) 0.0425(14) 0.0382(15) 0.0010(11) 0.0114(12) -0.0058(12)
C14 0.0603(19) 0.0591(18) 0.065(2) 0.0122(15) 0.0260(16) 0.0062(15)
C15 0.077(2) 0.080(2) 0.076(2) 0.0247(18) 0.0386(19) 0.0026(18)
C16 0.071(2) 0.063(2) 0.063(2) 0.0237(17) 0.0111(17) -0.0082(17)
C17 0.060(2) 0.0522(18) 0.071(2) 0.0129(16) 0.0125(16) 0.0066(16)
C18 0.0509(18) 0.0547(17) 0.0543(18) 0.0066(14) 0.0196(14) 0.0005(14)
C19 0.0547(17) 0.0410(14) 0.0384(15) -0.0042(11) 0.0139(13) -0.0017(12)
C20 0.061(2) 0.073(2) 0.0521(19) 0.0055(15) 0.0217(16) 0.0022(16)
C21 0.073(3) 0.097(2) 0.058(2) 0.0102(18) 0.0290(19) -0.018(2)
C22 0.078(2) 0.0617(19) 0.052(2) 0.0091(15) 0.0055(17) -0.0143(17)
C23 0.073(2) 0.083(2) 0.062(2) 0.0120(18) 0.0091(18) 0.0146(19)
C24 0.060(2) 0.081(2) 0.0494(19) 0.0064(16) 0.0183(16) 0.0050(16)
C25 0.124(3) 0.116(3) 0.077(3) 0.042(2) 0.001(2) -0.031(2)
C26 0.0429(16) 0.0439(15) 0.0572(18) 0.0036(13) 0.0193(13) 0.0052(12)
C27 0.0550(18) 0.0524(17) 0.0557(19) -0.0039(15) 0.0183(15) 0.0015(14)
C28 0.061(2) 0.0651(19) 0.060(2) 0.0025(16) 0.0255(16) 0.0066(16)
C29 0.068(2) 0.0647(19) 0.055(2) 0.0071(16) 0.0156(16) 0.0242(16)
C30 0.081(3) 0.057(2) 0.083(3) -0.0207(19) 0.010(2) 0.0059(18)
C31 0.060(2) 0.061(2) 0.095(3) 0.0012(18) 0.031(2) -0.0027(16)
C32 0.121(3) 0.104(2) 0.060(2) -0.0078(18) 0.0292(19) 0.042(2)
C33 0.075(3) 0.085(2) 0.092(3) -0.025(2) 0.009(2) -0.0097(19)
C34 0.249(6) 0.239(5) 0.092(4) -0.033(4) 0.055(4) -0.088(4)
C35 0.100(3) 0.343(7) 0.244(6) -0.162(5) 0.074(4) -0.119(4)

loop_
_geom_bond_atom_site_label_1
_geom_bond_atom_site_label_2
_geom_bond_distance
_geom_bond_site_symmetry_2
_geom_bond_publ_flag
S1 O1 1.4258(14) . ?
S1 O2 1.4311(14) . ?
S1 N1 1.6270(17) . ?
S1 C19 1.757(2) . ?
S2 O3 1.4246(15) . ?
S2 O4 1.4308(17) . ?
S2 N2 1.6206(19) . ?
S2 C26 1.754(2) . ?
O5 C5 1.195(2) . ?
O6 C5 1.326(3) . ?
O6 C6 1.454(4) . ?
O7 C33 1.191(3) . ?
N1 C1 1.485(3) . ?
N1 C2 1.488(2) . ?
N2 C2 1.452(3) . ?
C1 C4 1.501(3) . ?
C1 C7 1.518(3) . ?
C2 C3 1.499(3) . ?
C2 C13 1.536(3) . ?
C3 C4 1.306(3) . ?
C4 C5 1.467(3) . ?
C7 C8 1.377(3) . ?
C7 C12 1.379(3) . ?
C8 C9 1.387(3) . ?
C9 C10 1.362(4) . ?
C10 C11 1.365(3) . ?
C11 C12 1.374(3) . ?
C13 C18 1.376(3) . ?
C13 C14 1.388(3) . ?
C14 C15 1.373(3) . ?
C15 C16 1.372(4) . ?
C16 C17 1.362(3) . ?
C17 C18 1.384(3) . ?
C19 C20 1.371(3) . ?
C19 C24 1.375(3) . ?
C20 C21 1.374(4) . ?
C21 C22 1.368(4) . ?
C22 C23 1.366(4) . ?
C22 C25 1.512(3) . ?
C23 C24 1.371(4) . ?
C26 C31 1.370(3) . ?
C26 C27 1.379(3) . ?
C27 C28 1.376(3) . ?
C28 C29 1.365(3) . ?
C29 C30 1.376(4) . ?
C29 C32 1.504(3) . ?
C30 C31 1.391(4) . ?
C33 C35 1.428(4) . ?
C33 C34 1.439(5) . ?
